data_2225987
loop_
_publ_author_name
'Khan, Islam Ullah'
'\,Sahin, Onur'
'Jillani, Shehzada Muhammad Sajid'
'Sharif, Shahzad'
'B\"uy\"ukg\"ung\"or, Orhan'

_publ_section_title
;
 Bis(1,3-benzothiazole-2-thiolato)[(<i>Z</i>)-methyl
 2-(2-amino-1,3-thiazol-4-yl)-2-(methoxyimino)acetate]nickel(II)
;
_journal_coeditor_code SJ2774
_journal_issue 5
_journal_name_full 'Acta Crystallographica Section E'
_journal_page_first m587
_journal_page_last m588
_journal_paper_doi 10.1107/S1600536810015072
_journal_volume 66
_journal_year 2010
_chemical_formula_iupac '[Ni (C7 H4 N S2)2 (C7 H9 N3 O3 S)]'
_chemical_formula_moiety 'C21 H17 N5 Ni O3 S5'
_chemical_formula_sum 'C21 H17 N5 Ni O3 S5'
_chemical_formula_weight 606.41
_chemical_name_systematic
;
Bis(1,3-benzothiazole-2-thiolato)[(<i>Z</i>)-methyl
2-(2-amino-1,3-thiazol-4-yl)-2-(methoxyimino)acetate]nickel(II)
;
_space_group_IT_number 14
_symmetry_cell_setting monoclinic
_symmetry_space_group_name_Hall '-P 2ybc'
_symmetry_space_group_name_H-M 'P 1 21/c 1'
_atom_sites_solution_hydrogens geom
_atom_sites_solution_primary direct
_atom_sites_solution_secondary difmap
_cell_angle_alpha 90.00
_cell_angle_beta 98.639(2)
_cell_angle_gamma 90.00
_cell_formula_units_Z 4
_cell_length_a 17.8387(11)
_cell_length_b 7.8701(5)
_cell_length_c 17.9861(10)
_cell_measurement_reflns_used 4277
_cell_measurement_temperature 296
_cell_measurement_theta_max 23.31
_cell_measurement_theta_min 2.29
_cell_volume 2496.5(3)
_computing_cell_refinement 'SAINT (Bruker, 2007)'
_computing_data_collection 'APEX2 (Bruker, 2007)'
_computing_data_reduction 'SAINT (Bruker, 2007)'
_computing_molecular_graphics 'ORTEP-3 for Windows (Farrugia, 1997)'
_computing_publication_material 'WinGX (Farrugia, 1999)'
_computing_structure_refinement 'SHELXL97 (Sheldrick, 2008)'
_computing_structure_solution 'SHELXS97 (Sheldrick, 2008)'
_diffrn_ambient_temperature 296
_diffrn_measured_fraction_theta_full 0.991
_diffrn_measured_fraction_theta_max 0.991
_diffrn_measurement_device_type 'Bruker APEXII CCD area-detector'
_diffrn_measurement_method '\f and \w scans '
_diffrn_radiation_monochromator graphite
_diffrn_radiation_source 'fine-focus sealed tube'
_diffrn_radiation_type MoK\a
_diffrn_radiation_wavelength 0.71073
_diffrn_reflns_av_R_equivalents 0.0559
_diffrn_reflns_av_sigmaI/netI 0.0634
_diffrn_reflns_limit_h_max 23
_diffrn_reflns_limit_h_min -23
_diffrn_reflns_limit_k_max 10
_diffrn_reflns_limit_k_min -10
_diffrn_reflns_limit_l_max 23
_diffrn_reflns_limit_l_min -20
_diffrn_reflns_number 26981
_diffrn_reflns_theta_full 28.31
_diffrn_reflns_theta_max 28.31
_diffrn_reflns_theta_min 1.15
_diffrn_standards_number 0
_exptl_absorpt_coefficient_mu 1.230
_exptl_absorpt_correction_type none
_exptl_crystal_colour colourless
_exptl_crystal_density_diffrn 1.613
_exptl_crystal_density_method 'not measured'
_exptl_crystal_description needle
_exptl_crystal_F_000 1240
_exptl_crystal_size_max 0.42
_exptl_crystal_size_mid 0.37
_exptl_crystal_size_min 0.34
_refine_diff_density_max 0.394
_refine_diff_density_min -0.315
_refine_ls_extinction_method none
_refine_ls_goodness_of_fit_ref 1.027
_refine_ls_hydrogen_treatment mixed
_refine_ls_matrix_type full
_refine_ls_number_parameters 324
_refine_ls_number_reflns 6164
_refine_ls_number_restraints 2
_refine_ls_restrained_S_all 1.027
_refine_ls_R_factor_all 0.1011
_refine_ls_R_factor_gt 0.0433
_refine_ls_shift/su_max 0.001
_refine_ls_shift/su_mean 0.000
_refine_ls_structure_factor_coef Fsqd
_refine_ls_weighting_details 'calc w=1/[\s^2^(Fo^2^)+(0.0609P)^2^] where P=(Fo^2^+2Fc^2^)/3'
_refine_ls_weighting_scheme calc
_refine_ls_wR_factor_gt 0.0962
_refine_ls_wR_factor_ref 0.1308
_reflns_number_gt 3512
_reflns_number_total 6164
_reflns_threshold_expression I>2\s(I)
_cod_data_source_file sj2774.cif
_cod_data_source_block I
_cod_depositor_comments
;
The following automatic conversions were performed:
'_geom_bond_publ_flag' value 'Y' changed to 'y' according to
'/home/saulius/struct/CIF-dictionaries/cif_core.dic' dictionary named
'cif_core.dic' version 2.4.1 from 2010-06-29 (6 times).

Automatic conversion script
Id: cif_fix_enum 1527 2010-12-29 10:47:43Z saulius 
;
_cod_original_sg_symbol_H-M 'P 21/c'
_cod_database_code 2225987
_cod_database_fobs_code 2225987

loop_
_symmetry_equiv_pos_as_xyz
'x, y, z'
'-x, y+1/2, -z+1/2'
'-x, -y, -z'
'x, -y-1/2, z-1/2'

loop_
_atom_site_type_symbol
_atom_site_label
_atom_site_fract_x
_atom_site_fract_y
_atom_site_fract_z
_atom_site_U_iso_or_equiv
_atom_site_adp_type
_atom_site_calc_flag
_atom_site_refinement_flags
_atom_site_occupancy
_atom_site_disorder_assembly
_atom_site_disorder_group
C C1 0.1273(2) 0.1742(5) 1.06227(18) 0.0477(9) Uani d . 1 . .
C C2 0.0859(2) 0.3229(6) 1.0511(2) 0.0597(11) Uani d . 1 . .
H H2 0.1078 0.4225 1.0367 0.072 Uiso calc R 1 . .
C C3 0.0109(3) 0.3189(8) 1.0620(3) 0.0794(15) Uani d . 1 . .
H H3 -0.0182 0.4171 1.0540 0.095 Uiso calc R 1 . .
C C4 -0.0216(3) 0.1725(9) 1.0845(3) 0.0903(18) Uani d . 1 . .
H H4 -0.0722 0.1741 1.0916 0.108 Uiso calc R 1 . .
C C5 0.0185(3) 0.0264(8) 1.0963(3) 0.0841(16) Uani d . 1 . .
H H5 -0.0040 -0.0717 1.1115 0.101 Uiso calc R 1 . .
C C6 0.0942(2) 0.0261(6) 1.0853(2) 0.0607(11) Uani d . 1 . .
C C7 0.2253(2) -0.0043(5) 1.06449(18) 0.0443(9) Uani d . 1 . .
C C8 0.1283(2) 0.1743(5) 0.80170(18) 0.0440(9) Uani d . 1 . .
C C9 0.0844(2) 0.0802(6) 0.7465(2) 0.0593(11) Uani d . 1 . .
H H9 0.0446 0.1301 0.7146 0.071 Uiso calc R 1 . .
C C10 0.1009(2) -0.0861(6) 0.7403(2) 0.0646(12) Uani d . 1 . .
H H10 0.0720 -0.1508 0.7032 0.078 Uiso calc R 1 . .
C C11 0.1593(3) -0.1627(5) 0.7872(2) 0.0602(11) Uani d . 1 . .
H H11 0.1693 -0.2774 0.7810 0.072 Uiso calc R 1 . .
C C12 0.2033(2) -0.0723(5) 0.8431(2) 0.0474(9) Uani d . 1 . .
H H12 0.2420 -0.1248 0.8753 0.057 Uiso calc R 1 . .
C C13 0.18813(18) 0.0992(4) 0.84986(16) 0.0342(7) Uani d . 1 . .
C C14 0.20073(18) 0.3672(4) 0.89389(18) 0.0396(8) Uani d . 1 . .
C C15 0.4252(2) 0.2366(5) 0.90876(18) 0.0449(9) Uani d . 1 . .
C C16 0.5309(2) 0.2658(5) 1.01051(19) 0.0511(10) Uani d . 1 . .
H H16 0.5764 0.2740 1.0431 0.061 Uiso calc R 1 . .
C C17 0.46199(18) 0.2752(4) 1.03122(17) 0.0395(8) Uani d . 1 . .
C C18 0.44057(19) 0.3070(5) 1.10545(17) 0.0400(8) Uani d . 1 . .
C C19 0.4991(2) 0.3044(5) 1.17575(19) 0.0480(10) Uani d . 1 . .
C C20 0.6241(2) 0.3713(7) 1.2288(2) 0.0851(16) Uani d . 1 . .
H H20A 0.6677 0.4288 1.2156 0.128 Uiso calc R 1 . .
H H20B 0.6367 0.2549 1.2407 0.128 Uiso calc R 1 . .
H H20C 0.6085 0.4257 1.2718 0.128 Uiso calc R 1 . .
C C21 0.2788(2) 0.4476(6) 1.1692(2) 0.0766(14) Uani d . 1 . .
H H21A 0.2668 0.4729 1.2183 0.115 Uiso calc R 1 . .
H H21B 0.2407 0.3734 1.1434 0.115 Uiso calc R 1 . .
H H21C 0.2801 0.5511 1.1412 0.115 Uiso calc R 1 . .
N N1 0.20268(14) 0.1531(4) 1.05239(14) 0.0379(7) Uani d . 1 . .
N N2 0.22816(14) 0.2105(3) 0.90121(14) 0.0341(6) Uani d . 1 . .
N N3 0.40088(14) 0.2583(4) 0.97356(14) 0.0390(7) Uani d . 1 . .
N N4 0.36948(16) 0.3292(4) 1.10589(14) 0.0421(7) Uani d . 1 . .
N N5 0.3796(2) 0.2109(6) 0.84349(18) 0.0689(11) Uani d D 1 . .
H H5A 0.3330(13) 0.195(6) 0.846(3) 0.099(18) Uiso d D 1 . .
H H5B 0.400(2) 0.197(5) 0.8034(15) 0.075(14) Uiso d D 1 . .
O O1 0.35067(14) 0.3667(4) 1.17628(12) 0.0565(7) Uani d . 1 . .
O O2 0.48854(16) 0.2341(4) 1.23206(15) 0.0793(10) Uani d . 1 . .
O O3 0.56225(14) 0.3783(4) 1.16549(13) 0.0603(7) Uani d . 1 . .
S S1 0.15776(7) -0.14012(16) 1.09195(7) 0.0752(4) Uani d . 1 . .
S S2 0.31353(5) -0.06091(13) 1.04963(6) 0.0561(3) Uani d . 1 . .
S S3 0.12298(6) 0.38890(12) 0.82287(6) 0.0565(3) Uani d . 1 . .
S S4 0.24041(6) 0.52105(12) 0.95328(5) 0.0520(3) Uani d . 1 . .
S S5 0.52295(5) 0.23624(15) 0.91477(5) 0.0567(3) Uani d . 1 . .
Ni Ni1 0.29632(2) 0.24588(5) 1.00641(2) 0.03629(14) Uani d . 1 . .

loop_
_atom_site_aniso_label
_atom_site_aniso_U_11
_atom_site_aniso_U_22
_atom_site_aniso_U_33
_atom_site_aniso_U_12
_atom_site_aniso_U_13
_atom_site_aniso_U_23
C1 0.035(2) 0.077(3) 0.0312(18) 0.0005(19) 0.0061(15) 0.0008(18)
C2 0.038(2) 0.086(3) 0.055(2) 0.015(2) 0.0075(18) -0.003(2)
C3 0.042(3) 0.134(5) 0.065(3) 0.022(3) 0.018(2) -0.010(3)
C4 0.035(3) 0.180(6) 0.059(3) 0.001(3) 0.022(2) -0.014(3)
C5 0.049(3) 0.143(5) 0.067(3) -0.024(3) 0.028(2) 0.000(3)
C6 0.045(2) 0.095(3) 0.045(2) -0.013(2) 0.0139(18) 0.002(2)
C7 0.041(2) 0.057(2) 0.0363(18) -0.0005(17) 0.0095(15) 0.0108(16)
C8 0.043(2) 0.052(2) 0.0368(19) -0.0017(17) 0.0051(16) 0.0007(16)
C9 0.051(2) 0.079(3) 0.045(2) -0.006(2) -0.0011(18) -0.004(2)
C10 0.069(3) 0.074(3) 0.051(2) -0.021(2) 0.011(2) -0.019(2)
C11 0.080(3) 0.045(2) 0.061(3) -0.016(2) 0.031(2) -0.009(2)
C12 0.055(2) 0.043(2) 0.047(2) -0.0021(18) 0.0171(18) 0.0041(17)
C13 0.0340(18) 0.042(2) 0.0288(16) -0.0045(15) 0.0114(13) 0.0041(14)
C14 0.0390(19) 0.042(2) 0.0379(18) 0.0000(16) 0.0066(14) 0.0059(15)
C15 0.0353(19) 0.070(3) 0.0310(17) 0.0007(17) 0.0116(14) 0.0010(17)
C16 0.035(2) 0.084(3) 0.0359(18) 0.0064(19) 0.0094(15) 0.0042(18)
C17 0.0318(18) 0.058(2) 0.0298(16) 0.0000(15) 0.0078(13) 0.0029(15)
C18 0.0311(18) 0.063(2) 0.0272(16) 0.0015(16) 0.0076(13) 0.0020(15)
C19 0.035(2) 0.081(3) 0.0286(19) 0.0021(18) 0.0049(15) 0.0021(17)
C20 0.041(2) 0.140(5) 0.067(3) -0.006(3) -0.019(2) 0.011(3)
C21 0.047(3) 0.131(4) 0.054(2) 0.021(3) 0.014(2) -0.028(3)
N1 0.0304(15) 0.0493(18) 0.0359(15) 0.0019(13) 0.0111(11) 0.0052(13)
N2 0.0316(15) 0.0374(16) 0.0335(14) -0.0010(12) 0.0052(11) 0.0032(12)
N3 0.0300(15) 0.062(2) 0.0258(13) -0.0044(13) 0.0061(11) -0.0009(13)
N4 0.0345(16) 0.067(2) 0.0276(14) 0.0020(14) 0.0120(12) -0.0021(13)
N5 0.043(2) 0.136(4) 0.0301(17) -0.014(2) 0.0131(15) -0.0117(19)
O1 0.0418(15) 0.102(2) 0.0273(12) 0.0106(14) 0.0117(10) -0.0078(13)
O2 0.0513(18) 0.146(3) 0.0385(16) -0.0071(17) 0.0009(13) 0.0277(17)
O3 0.0345(15) 0.099(2) 0.0440(14) -0.0096(14) -0.0039(11) 0.0060(14)
S1 0.0697(8) 0.0732(8) 0.0864(8) -0.0135(6) 0.0235(6) 0.0291(7)
S2 0.0450(6) 0.0578(6) 0.0653(6) 0.0135(5) 0.0076(5) 0.0124(5)
S3 0.0585(7) 0.0500(6) 0.0549(6) 0.0118(5) -0.0118(5) 0.0046(5)
S4 0.0647(7) 0.0398(5) 0.0495(5) -0.0027(5) 0.0023(5) -0.0028(4)
S5 0.0347(5) 0.1025(9) 0.0359(5) 0.0064(5) 0.0150(4) 0.0007(5)
Ni1 0.0291(2) 0.0506(3) 0.0298(2) 0.0005(2) 0.00674(16) 0.00160(19)

loop_
_atom_type_symbol
_atom_type_description
_atom_type_scat_dispersion_real
_atom_type_scat_dispersion_imag
_atom_type_scat_source
C C 0.0033 0.0016 'International Tables Vol C Tables 4.2.6.8 and 6.1.1.4'
H H 0.0000 0.0000 'International Tables Vol C Tables 4.2.6.8 and 6.1.1.4'
N N 0.0061 0.0033 'International Tables Vol C Tables 4.2.6.8 and 6.1.1.4'
O O 0.0106 0.0060 'International Tables Vol C Tables 4.2.6.8 and 6.1.1.4'
S S 0.1246 0.1234 'International Tables Vol C Tables 4.2.6.8 and 6.1.1.4'
Ni Ni 0.3393 1.1124 'International Tables Vol C Tables 4.2.6.8 and 6.1.1.4'

loop_
_geom_angle_atom_site_label_1
_geom_angle_atom_site_label_2
_geom_angle_atom_site_label_3
_geom_angle_site_symmetry_1
_geom_angle_site_symmetry_3
_geom_angle
_geom_angle_publ_flag
C2 C1 N1 . . 126.0(4) ?
C2 C1 C6 . . 120.5(4) ?
N1 C1 C6 . . 113.4(4) ?
C3 C2 C1 . . 117.9(5) ?
C3 C2 H2 . . 121.0 ?
C1 C2 H2 . . 121.0 ?
C4 C3 C2 . . 121.4(5) ?
C4 C3 H3 . . 119.3 ?
C2 C3 H3 . . 119.3 ?
C5 C4 C3 . . 121.3(5) ?
C5 C4 H4 . . 119.3 ?
C3 C4 H4 . . 119.3 ?
C4 C5 C6 . . 118.7(5) ?
C4 C5 H5 . . 120.7 ?
C6 C5 H5 . . 120.7 ?
C5 C6 C1 . . 120.2(4) ?
C5 C6 S1 . . 129.3(4) ?
C1 C6 S1 . . 110.5(3) ?
N1 C7 S2 . . 119.5(3) ?
N1 C7 S1 . . 114.8(3) ?
S2 C7 S1 . . 125.7(2) ?
C9 C8 C13 . . 120.9(4) ?
C9 C8 S3 . . 129.4(3) ?
C13 C8 S3 . . 109.6(2) ?
C10 C9 C8 . . 118.2(4) ?
C10 C9 H9 . . 120.9 ?
C8 C9 H9 . . 120.9 ?
C9 C10 C11 . . 121.8(4) ?
C9 C10 H10 . . 119.1 ?
C11 C10 H10 . . 119.1 ?
C12 C11 C10 . . 121.1(4) ?
C12 C11 H11 . . 119.4 ?
C10 C11 H11 . . 119.4 ?
C11 C12 C13 . . 118.1(3) ?
C11 C12 H12 . . 121.0 ?
C13 C12 H12 . . 121.0 ?
C12 C13 N2 . . 125.8(3) ?
C12 C13 C8 . . 119.8(3) ?
N2 C13 C8 . . 114.4(3) ?
N2 C14 S4 . . 119.2(2) ?
N2 C14 S3 . . 113.8(2) ?
S4 C14 S3 . . 126.9(2) ?
N3 C15 N5 . . 123.9(3) ?
N3 C15 S5 . . 114.1(2) ?
N5 C15 S5 . . 121.9(3) ?
C17 C16 S5 . . 110.2(3) ?
C17 C16 H16 . . 124.9 ?
S5 C16 H16 . . 124.9 ?
C16 C17 N3 . . 115.8(3) ?
C16 C17 C18 . . 129.7(3) ?
N3 C17 C18 . . 114.4(3) ?
N4 C18 C17 . . 115.0(3) ?
N4 C18 C19 . . 123.8(3) ?
C17 C18 C19 . . 121.1(3) ?
O2 C19 O3 . . 125.2(3) ?
O2 C19 C18 . . 122.5(3) ?
O3 C19 C18 . . 112.2(3) ?
O3 C20 H20A . . 109.5 ?
O3 C20 H20B . . 109.5 ?
H20A C20 H20B . . 109.5 ?
O3 C20 H20C . . 109.5 ?
H20A C20 H20C . . 109.5 ?
H20B C20 H20C . . 109.5 ?
O1 C21 H21A . . 109.5 ?
O1 C21 H21B . . 109.5 ?
H21A C21 H21B . . 109.5 ?
O1 C21 H21C . . 109.5 ?
H21A C21 H21C . . 109.5 ?
H21B C21 H21C . . 109.5 ?
C7 N1 C1 . . 111.8(3) ?
C7 N1 Ni1 . . 98.7(2) ?
C1 N1 Ni1 . . 148.0(2) ?
C14 N2 C13 . . 112.0(3) ?
C14 N2 Ni1 . . 96.95(19) ?
C13 N2 Ni1 . . 148.1(2) ?
C15 N3 C17 . . 110.3(3) ?
C15 N3 Ni1 . . 133.5(2) ?
C17 N3 Ni1 . . 115.8(2) ?
C18 N4 O1 . . 114.2(3) ?
C18 N4 Ni1 . . 115.5(2) ?
O1 N4 Ni1 . . 128.5(2) ?
C15 N5 H5A . . 116(3) ?
C15 N5 H5B . . 118(3) ?
H5A N5 H5B . . 125(4) ?
N4 O1 C21 . . 110.6(2) ?
C19 O3 C20 . . 116.0(3) ?
C6 S1 C7 . . 89.47(19) ?
C7 S2 Ni1 . . 74.11(13) ?
C8 S3 C14 . . 90.12(16) ?
C14 S4 Ni1 . . 74.26(11) ?
C16 S5 C15 . . 89.61(17) ?
N3 Ni1 N1 . . 160.83(11) ?
N3 Ni1 N2 . . 100.11(10) ?
N1 Ni1 N2 . . 85.53(10) ?
N3 Ni1 N4 . . 76.10(10) ?
N1 Ni1 N4 . . 101.37(10) ?
N2 Ni1 N4 . . 169.15(11) ?
N3 Ni1 S4 . . 100.16(8) ?
N1 Ni1 S4 . . 98.95(8) ?
N2 Ni1 S4 . . 68.27(7) ?
N4 Ni1 S4 . . 102.12(8) ?
N3 Ni1 S2 . . 93.47(8) ?
N1 Ni1 S2 . . 67.44(8) ?
N2 Ni1 S2 . . 100.15(7) ?
N4 Ni1 S2 . . 90.28(9) ?
S4 Ni1 S2 . . 163.39(4) ?

loop_
_geom_bond_atom_site_label_1
_geom_bond_atom_site_label_2
_geom_bond_site_symmetry_2
_geom_bond_distance
_geom_bond_publ_flag
C1 C2 . 1.382(6) ?
C1 N1 . 1.392(4) ?
C1 C6 . 1.398(5) ?
C2 C3 . 1.380(6) ?
C2 H2 . 0.9300 ?
C3 C4 . 1.378(8) ?
C3 H3 . 0.9300 ?
C4 C5 . 1.354(7) ?
C4 H4 . 0.9300 ?
C5 C6 . 1.394(6) ?
C5 H5 . 0.9300 ?
C6 S1 . 1.724(5) ?
C7 N1 . 1.311(4) ?
C7 S2 . 1.695(4) ?
C7 S1 . 1.737(4) ?
C8 C9 . 1.383(5) ?
C8 C13 . 1.401(4) ?
C8 S3 . 1.737(4) ?
C9 C10 . 1.350(6) ?
C9 H9 . 0.9300 ?
C10 C11 . 1.377(6) ?
C10 H10 . 0.9300 ?
C11 C12 . 1.376(5) ?
C11 H11 . 0.9300 ?
C12 C13 . 1.385(5) ?
C12 H12 . 0.9300 ?
C13 N2 . 1.390(4) ?
C14 N2 . 1.326(4) ?
C14 S4 . 1.697(3) ?
C14 S3 . 1.747(3) ?
C15 N3 . 1.315(4) ?
C15 N5 . 1.340(4) ?
C15 S5 . 1.730(4) ?
C16 C17 . 1.339(5) ?
C16 S5 . 1.722(4) ?
C16 H16 . 0.9300 ?
C17 N3 . 1.394(4) ?
C17 C18 . 1.464(5) ?
C18 N4 . 1.281(4) ?
C18 C19 . 1.514(4) ?
C19 O2 . 1.194(4) ?
C19 O3 . 1.305(4) ?
C20 O3 . 1.463(4) ?
C20 H20A . 0.9600 ?
C20 H20B . 0.9600 ?
C20 H20C . 0.9600 ?
C21 O1 . 1.421(4) ?
C21 H21A . 0.9600 ?
C21 H21B . 0.9600 ?
C21 H21C . 0.9600 ?
N1 Ni1 . 2.103(3) y
N2 Ni1 . 2.108(2) y
N3 Ni1 . 2.042(3) y
N4 O1 . 1.389(3) ?
N4 Ni1 . 2.153(3) y
N5 H5A . 0.848(19) ?
N5 H5B . 0.863(19) ?
S2 Ni1 . 2.5410(11) y
S4 Ni1 . 2.5123(10) y

loop_
_geom_hbond_atom_site_label_D
_geom_hbond_atom_site_label_H
_geom_hbond_atom_site_label_A
_geom_hbond_site_symmetry_A
_geom_hbond_distance_DH
_geom_hbond_distance_HA
_geom_hbond_distance_DA
_geom_hbond_angle_DHA
N5 H5A N2 . 0.848(19) 2.25(3) 3.036(5) 154(4)
N5 H5B O2 4_565 0.863(19) 2.24(3) 3.025(5) 150(4)
N5 H5B O1 4_565 0.863(19) 2.38(3) 3.036(4) 133(3)
C16 H16 O3 . 0.93 2.40 2.898(4) 113.6
C21 H21B N1 . 0.96 2.41 3.282(5) 150.7
C4 H4 Cg2 3_557 0.93 2.93 3.588(6) 129
C9 H9 Cg1 4_565 0.93 2.99 3.636(4) 128
C21 H21A Cg2 4_566 0.96 2.76 3.556(4) 141

loop_
_geom_torsion_atom_site_label_1
_geom_torsion_atom_site_label_2
_geom_torsion_atom_site_label_3
_geom_torsion_atom_site_label_4
_geom_torsion_site_symmetry_1
_geom_torsion_site_symmetry_2
_geom_torsion_site_symmetry_3
_geom_torsion_site_symmetry_4
_geom_torsion
_geom_torsion_publ_flag
N1 C1 C2 C3 . . . . 178.5(3) ?
C6 C1 C2 C3 . . . . -1.3(5) ?
C1 C2 C3 C4 . . . . 1.0(6) ?
C2 C3 C4 C5 . . . . -0.4(7) ?
C3 C4 C5 C6 . . . . 0.0(7) ?
C4 C5 C6 C1 . . . . -0.2(6) ?
C4 C5 C6 S1 . . . . -177.0(4) ?
C2 C1 C6 C5 . . . . 0.9(6) ?
N1 C1 C6 C5 . . . . -178.9(3) ?
C2 C1 C6 S1 . . . . 178.2(3) ?
N1 C1 C6 S1 . . . . -1.6(4) ?
C13 C8 C9 C10 . . . . -0.1(6) ?
S3 C8 C9 C10 . . . . 178.6(3) ?
C8 C9 C10 C11 . . . . 0.3(6) ?
C9 C10 C11 C12 . . . . 0.4(6) ?
C10 C11 C12 C13 . . . . -1.4(6) ?
C11 C12 C13 N2 . . . . -177.8(3) ?
C11 C12 C13 C8 . . . . 1.6(5) ?
C9 C8 C13 C12 . . . . -0.9(5) ?
S3 C8 C13 C12 . . . . -179.8(3) ?
C9 C8 C13 N2 . . . . 178.5(3) ?
S3 C8 C13 N2 . . . . -0.4(4) ?
S5 C16 C17 N3 . . . . 0.5(4) ?
S5 C16 C17 C18 . . . . -176.9(3) ?
C16 C17 C18 N4 . . . . 171.8(4) ?
N3 C17 C18 N4 . . . . -5.7(5) ?
C16 C17 C18 C19 . . . . -11.0(6) ?
N3 C17 C18 C19 . . . . 171.5(3) ?
N4 C18 C19 O2 . . . . 41.7(6) ?
C17 C18 C19 O2 . . . . -135.2(4) ?
N4 C18 C19 O3 . . . . -141.9(4) ?
C17 C18 C19 O3 . . . . 41.1(5) ?
S2 C7 N1 C1 . . . . 175.8(2) ?
S1 C7 N1 C1 . . . . -1.9(4) ?
S2 C7 N1 Ni1 . . . . 5.9(3) ?
S1 C7 N1 Ni1 . . . . -171.79(17) ?
C2 C1 N1 C7 . . . . -177.5(3) ?
C6 C1 N1 C7 . . . . 2.3(4) ?
C2 C1 N1 Ni1 . . . . -16.7(6) ?
C6 C1 N1 Ni1 . . . . 163.1(3) ?
S4 C14 N2 C13 . . . . 178.3(2) ?
S3 C14 N2 C13 . . . . 0.1(4) ?
S4 C14 N2 Ni1 . . . . 11.9(3) ?
S3 C14 N2 Ni1 . . . . -166.23(18) ?
C12 C13 N2 C14 . . . . 179.5(3) ?
C8 C13 N2 C14 . . . . 0.1(4) ?
C12 C13 N2 Ni1 . . . . -26.7(6) ?
C8 C13 N2 Ni1 . . . . 153.9(3) ?
N5 C15 N3 C17 . . . . 177.6(4) ?
S5 C15 N3 C17 . . . . -0.2(4) ?
N5 C15 N3 Ni1 . . . . 5.6(6) ?
S5 C15 N3 Ni1 . . . . -172.25(18) ?
C16 C17 N3 C15 . . . . -0.2(5) ?
C18 C17 N3 C15 . . . . 177.6(3) ?
C16 C17 N3 Ni1 . . . . 173.4(3) ?
C18 C17 N3 Ni1 . . . . -8.8(4) ?
C17 C18 N4 O1 . . . . -177.3(3) ?
C19 C18 N4 O1 . . . . 5.6(5) ?
C17 C18 N4 Ni1 . . . . 16.7(4) ?
C19 C18 N4 Ni1 . . . . -160.4(3) ?
C18 N4 O1 C21 . . . . 159.1(3) ?
Ni1 N4 O1 C21 . . . . -37.2(4) ?
O2 C19 O3 C20 . . . . 0.5(6) ?
C18 C19 O3 C20 . . . . -175.8(4) ?
C5 C6 S1 C7 . . . . 177.4(4) ?
C1 C6 S1 C7 . . . . 0.4(3) ?
N1 C7 S1 C6 . . . . 0.9(3) ?
S2 C7 S1 C6 . . . . -176.7(3) ?
N1 C7 S2 Ni1 . . . . -5.0(2) ?
S1 C7 S2 Ni1 . . . . 172.4(2) ?
C9 C8 S3 C14 . . . . -178.4(4) ?
C13 C8 S3 C14 . . . . 0.4(3) ?
N2 C14 S3 C8 . . . . -0.3(3) ?
S4 C14 S3 C8 . . . . -178.2(3) ?
N2 C14 S4 Ni1 . . . . -10.3(2) ?
S3 C14 S4 Ni1 . . . . 167.6(3) ?
C17 C16 S5 C15 . . . . -0.5(3) ?
N3 C15 S5 C16 . . . . 0.4(3) ?
N5 C15 S5 C16 . . . . -177.5(4) ?
C15 N3 Ni1 N1 . . . . 100.0(4) ?
C17 N3 Ni1 N1 . . . . -71.8(4) ?
C15 N3 Ni1 N2 . . . . -5.8(4) ?
C17 N3 Ni1 N2 . . . . -177.5(2) ?
C15 N3 Ni1 N4 . . . . -175.4(4) ?
C17 N3 Ni1 N4 . . . . 12.9(2) ?
C15 N3 Ni1 S4 . . . . -75.3(3) ?
C17 N3 Ni1 S4 . . . . 113.0(2) ?
C15 N3 Ni1 S2 . . . . 95.2(3) ?
C17 N3 Ni1 S2 . . . . -76.6(2) ?
C7 N1 Ni1 N3 . . . . -8.9(4) ?
C1 N1 Ni1 N3 . . . . -170.9(4) ?
C7 N1 Ni1 N2 . . . . 99.2(2) ?
C1 N1 Ni1 N2 . . . . -62.8(4) ?
C7 N1 Ni1 N4 . . . . -89.2(2) ?
C1 N1 Ni1 N4 . . . . 108.7(4) ?
C7 N1 Ni1 S4 . . . . 166.38(19) ?
C1 N1 Ni1 S4 . . . . 4.3(4) ?
C7 N1 Ni1 S2 . . . . -3.72(18) ?
C1 N1 Ni1 S2 . . . . -165.8(4) ?
C14 N2 Ni1 N3 . . . . -104.5(2) ?
C13 N2 Ni1 N3 . . . . 99.9(4) ?
C14 N2 Ni1 N1 . . . . 94.0(2) ?
C13 N2 Ni1 N1 . . . . -61.6(4) ?
C14 N2 Ni1 N4 . . . . -36.0(6) ?
C13 N2 Ni1 N4 . . . . 168.4(5) ?
C14 N2 Ni1 S4 . . . . -7.52(18) ?
C13 N2 Ni1 S4 . . . . -163.1(4) ?
C14 N2 Ni1 S2 . . . . 160.08(19) ?
C13 N2 Ni1 S2 . . . . 4.5(4) ?
C18 N4 Ni1 N3 . . . . -16.6(3) ?
O1 N4 Ni1 N3 . . . . 179.9(3) ?
C18 N4 Ni1 N1 . . . . 144.0(3) ?
O1 N4 Ni1 N1 . . . . -19.6(3) ?
C18 N4 Ni1 N2 . . . . -87.2(6) ?
O1 N4 Ni1 N2 . . . . 109.2(6) ?
C18 N4 Ni1 S4 . . . . -114.2(3) ?
O1 N4 Ni1 S4 . . . . 82.2(3) ?
C18 N4 Ni1 S2 . . . . 76.9(3) ?
O1 N4 Ni1 S2 . . . . -86.6(3) ?
C14 S4 Ni1 N3 . . . . 102.97(14) ?
C14 S4 Ni1 N1 . . . . -75.46(14) ?
C14 S4 Ni1 N2 . . . . 6.05(15) ?
C14 S4 Ni1 N4 . . . . -179.22(15) ?
C14 S4 Ni1 S2 . . . . -41.67(19) ?
C7 S2 Ni1 N3 . . . . -178.75(14) ?
C7 S2 Ni1 N1 . . . . 2.95(14) ?
C7 S2 Ni1 N2 . . . . -77.83(14) ?
C7 S2 Ni1 N4 . . . . 105.16(14) ?
C7 S2 Ni1 S4 . . . . -33.55(19) ?
